data_2236044
loop_
_publ_author_name
'Choi, Hong Dae'
'Seo, Pil Ja'
'Lee, Uk'

_publ_section_title
;
 5-Iodo-2-methyl-3-(4-methylphenylsulfinyl)-1-benzofuran
;
_journal_coeditor_code ZL2489
_journal_issue 8
_journal_name_full 'Acta Crystallographica Section E'
_journal_page_first o2390
_journal_paper_doi 10.1107/S1600536812030036
_journal_volume 68
_journal_year 2012
_chemical_formula_iupac 'C16 H13 I O2 S'
_chemical_formula_moiety 'C16 H13 I O2 S'
_chemical_formula_sum 'C16 H13 I O2 S'
_chemical_formula_weight 396.22
_chemical_name_systematic
;
5-Iodo-2-methyl-3-(4-methylphenylsulfinyl)-1-benzofuran
;
_space_group_IT_number 14
_symmetry_cell_setting monoclinic
_symmetry_space_group_name_Hall '-P 2ybc'
_symmetry_space_group_name_H-M 'P 1 21/c 1'
_atom_sites_solution_hydrogens difmap
_atom_sites_solution_primary direct
_atom_sites_solution_secondary difmap
_cell_angle_alpha 90.00
_cell_angle_beta 107.8540(10)
_cell_angle_gamma 90.00
_cell_formula_units_Z 4
_cell_length_a 14.3793(3)
_cell_length_b 11.4519(2)
_cell_length_c 9.6419(2)
_cell_measurement_reflns_used 5240
_cell_measurement_temperature 173(2)
_cell_measurement_theta_max 27.50
_cell_measurement_theta_min 2.88
_cell_volume 1511.27(5)
_computing_cell_refinement '<i>SAINT</i> (Bruker, 2009)'
_computing_data_collection '<i>APEX2</i> (Bruker, 2009)'
_computing_data_reduction '<i>SAINT</i> (Bruker, 2009)'
_computing_molecular_graphics '<i>ORTEP-3</i> (Farrugia, 1997) and <i>DIAMOND</i> (Brandenburg, 1998)'
_computing_publication_material '<i>SHELXL97</i> (Sheldrick, 2008)'
_computing_structure_refinement '<i>SHELXL97</i> (Sheldrick, 2008)'
_computing_structure_solution '<i>SHELXS97</i> (Sheldrick, 2008)'
_diffrn_ambient_temperature 173(2)
_diffrn_detector_area_resol_mean 10.0
_diffrn_measured_fraction_theta_full 0.999
_diffrn_measured_fraction_theta_max 0.999
_diffrn_measurement_device_type 'Bruker SMART APEXII CCD'
_diffrn_measurement_method '\f and \w scans'
_diffrn_radiation_monochromator 'graphite multilayer'
_diffrn_radiation_source 'rotating anode'
_diffrn_radiation_type MoK\a
_diffrn_radiation_wavelength 0.71073
_diffrn_reflns_av_R_equivalents 0.0329
_diffrn_reflns_av_sigmaI/netI 0.0303
_diffrn_reflns_limit_h_max 18
_diffrn_reflns_limit_h_min -18
_diffrn_reflns_limit_k_max 12
_diffrn_reflns_limit_k_min -14
_diffrn_reflns_limit_l_max 12
_diffrn_reflns_limit_l_min -12
_diffrn_reflns_number 13752
_diffrn_reflns_theta_full 27.53
_diffrn_reflns_theta_max 27.53
_diffrn_reflns_theta_min 1.49
_diffrn_standards_number 0
_exptl_absorpt_coefficient_mu 2.255
_exptl_absorpt_correction_T_max 0.8455
_exptl_absorpt_correction_T_min 0.6380
_exptl_absorpt_correction_type multi-scan
_exptl_absorpt_process_details '(<i>SADABS</i>; Bruker, 2009)'
_exptl_crystal_colour colourless
_exptl_crystal_density_diffrn 1.741
_exptl_crystal_density_method 'not measured'
_exptl_crystal_description block
_exptl_crystal_F_000 776
_exptl_crystal_size_max 0.22
_exptl_crystal_size_mid 0.20
_exptl_crystal_size_min 0.08
_refine_diff_density_max 0.624
_refine_diff_density_min -1.181
_refine_ls_extinction_method none
_refine_ls_goodness_of_fit_ref 1.050
_refine_ls_hydrogen_treatment constr
_refine_ls_matrix_type full
_refine_ls_number_parameters 183
_refine_ls_number_reflns 3490
_refine_ls_number_restraints 0
_refine_ls_restrained_S_all 1.050
_refine_ls_R_factor_all 0.0358
_refine_ls_R_factor_gt 0.0268
_refine_ls_shift/su_max 0.001
_refine_ls_shift/su_mean 0.000
_refine_ls_structure_factor_coef Fsqd
_refine_ls_weighting_details 'calc w=1/[\s^2^(Fo^2^)+(0.0302P)^2^+0.8945P] where P=(Fo^2^+2Fc^2^)/3'
_refine_ls_weighting_scheme calc
_refine_ls_wR_factor_gt 0.0635
_refine_ls_wR_factor_ref 0.0682
_reflns_number_gt 2900
_reflns_number_total 3490
_reflns_threshold_expression I>2\s(I)
_cod_data_source_file zl2489.cif
_cod_data_source_block I
_cod_original_sg_symbol_H-M 'P 21/c'
_cod_database_code 2236044
_cod_database_fobs_code 2236044

loop_
_symmetry_equiv_pos_as_xyz
'x, y, z'
'-x, y+1/2, -z+1/2'
'-x, -y, -z'
'x, -y-1/2, z-1/2'

loop_
_atom_site_type_symbol
_atom_site_label
_atom_site_fract_x
_atom_site_fract_y
_atom_site_fract_z
_atom_site_U_iso_or_equiv
_atom_site_adp_type
_atom_site_calc_flag
_atom_site_refinement_flags
_atom_site_occupancy
_atom_site_symmetry_multiplicity
I I1 0.790469(12) 0.834779(16) 0.53396(2) 0.03646(8) Uani d . 1 2
S S1 0.72860(4) 0.32747(6) 0.20862(7) 0.02653(14) Uani d . 1 2
O O1 0.94424(12) 0.32924(15) 0.57306(19) 0.0278(4) Uani d . 1 2
O O2 0.73517(13) 0.41260(17) 0.09476(19) 0.0351(4) Uani d . 1 2
C C1 0.81709(16) 0.3620(2) 0.3740(3) 0.0250(5) Uani d . 1 2
C C2 0.83857(15) 0.4706(2) 0.4533(2) 0.0221(5) Uani d . 1 2
C C3 0.80122(16) 0.5838(2) 0.4364(3) 0.0252(5) Uani d . 1 2
H H3 0.7477 0.6052 0.3546 0.030 Uiso calc R 1 2
C C4 0.84537(17) 0.6639(2) 0.5439(3) 0.0267(5) Uani d . 1 2
C C5 0.92529(17) 0.6352(2) 0.6641(3) 0.0296(6) Uani d . 1 2
H H5 0.9535 0.6931 0.7351 0.036 Uiso calc R 1 2
C C6 0.96359(16) 0.5243(2) 0.6807(3) 0.0287(5) Uani d . 1 2
H H6 1.0185 0.5038 0.7609 0.034 Uiso calc R 1 2
C C7 0.91797(16) 0.4444(2) 0.5747(3) 0.0244(5) Uani d . 1 2
C C8 0.88230(16) 0.2815(2) 0.4494(3) 0.0260(5) Uani d . 1 2
C C9 0.89775(19) 0.1562(2) 0.4262(3) 0.0334(6) Uani d . 1 2
H H9A 0.8788 0.1096 0.4985 0.050 Uiso calc R 1 2
H H9B 0.9669 0.1426 0.4368 0.050 Uiso calc R 1 2
H H9C 0.8578 0.1335 0.3281 0.050 Uiso calc R 1 2
C C10 0.62215(16) 0.3666(2) 0.2572(3) 0.0256(5) Uani d . 1 2
C C11 0.56470(19) 0.4576(3) 0.1886(3) 0.0376(6) Uani d . 1 2
H H11 0.5827 0.5034 0.1188 0.045 Uiso calc R 1 2
C C12 0.47984(19) 0.4818(3) 0.2227(4) 0.0446(7) Uani d . 1 2
H H12 0.4397 0.5448 0.1751 0.053 Uiso calc R 1 2
C C13 0.45216(18) 0.4171(3) 0.3234(3) 0.0385(7) Uani d . 1 2
C C14 0.5114(2) 0.3241(3) 0.3901(3) 0.0419(7) Uani d . 1 2
H H14 0.4933 0.2781 0.4597 0.050 Uiso calc R 1 2
C C15 0.59568(18) 0.2975(3) 0.3572(3) 0.0342(6) Uani d . 1 2
H H15 0.6350 0.2330 0.4021 0.041 Uiso calc R 1 2
C C16 0.3605(2) 0.4459(4) 0.3621(4) 0.0579(10) Uani d . 1 2
H H16A 0.3382 0.5244 0.3269 0.087 Uiso calc R 1 2
H H16B 0.3745 0.4429 0.4681 0.087 Uiso calc R 1 2
H H16C 0.3094 0.3890 0.3162 0.087 Uiso calc R 1 2

loop_
_atom_site_aniso_label
_atom_site_aniso_U_11
_atom_site_aniso_U_22
_atom_site_aniso_U_33
_atom_site_aniso_U_12
_atom_site_aniso_U_13
_atom_site_aniso_U_23
I1 0.04096(11) 0.02548(13) 0.04085(12) 0.00036(7) 0.00948(8) -0.00264(7)
S1 0.0285(3) 0.0261(4) 0.0240(3) -0.0025(2) 0.0065(2) -0.0035(2)
O1 0.0247(7) 0.0292(11) 0.0284(9) 0.0029(7) 0.0063(7) 0.0019(7)
O2 0.0416(10) 0.0375(12) 0.0275(9) -0.0046(8) 0.0127(8) 0.0017(8)
C1 0.0224(10) 0.0279(15) 0.0250(12) -0.0001(9) 0.0077(9) -0.0026(9)
C2 0.0185(9) 0.0265(14) 0.0221(11) -0.0019(9) 0.0072(8) -0.0014(9)
C3 0.0239(10) 0.0255(14) 0.0253(12) -0.0009(9) 0.0063(9) 0.0013(9)
C4 0.0286(11) 0.0228(15) 0.0300(13) -0.0026(9) 0.0105(9) 0.0015(10)
C5 0.0306(11) 0.0314(16) 0.0261(13) -0.0086(10) 0.0076(10) -0.0033(10)
C6 0.0238(10) 0.0345(16) 0.0247(12) -0.0039(10) 0.0029(9) 0.0026(10)
C7 0.0215(10) 0.0262(14) 0.0268(12) -0.0002(9) 0.0094(9) 0.0018(10)
C8 0.0251(10) 0.0275(15) 0.0283(12) -0.0005(10) 0.0126(9) -0.0009(10)
C9 0.0350(12) 0.0272(16) 0.0408(15) 0.0028(11) 0.0156(11) -0.0025(11)
C10 0.0233(10) 0.0251(14) 0.0261(12) -0.0038(9) 0.0041(9) -0.0014(10)
C11 0.0337(12) 0.0369(18) 0.0401(15) 0.0017(11) 0.0081(11) 0.0108(12)
C12 0.0310(13) 0.044(2) 0.0555(19) 0.0084(12) 0.0079(12) 0.0079(14)
C13 0.0242(11) 0.048(2) 0.0411(16) -0.0088(11) 0.0075(11) -0.0094(13)
C14 0.0373(14) 0.053(2) 0.0364(16) -0.0125(13) 0.0133(12) 0.0012(13)
C15 0.0333(12) 0.0349(17) 0.0324(14) -0.0026(11) 0.0069(11) 0.0055(11)
C16 0.0314(14) 0.079(3) 0.065(2) -0.0055(15) 0.0176(14) -0.0212(19)

loop_
_atom_type_symbol
_atom_type_description
_atom_type_scat_dispersion_real
_atom_type_scat_dispersion_imag
_atom_type_scat_source
C C 0.0033 0.0016 'International Tables Vol C Tables 4.2.6.8 and 6.1.1.4'
H H 0.0000 0.0000 'International Tables Vol C Tables 4.2.6.8 and 6.1.1.4'
O O 0.0106 0.0060 'International Tables Vol C Tables 4.2.6.8 and 6.1.1.4'
S S 0.1246 0.1234 'International Tables Vol C Tables 4.2.6.8 and 6.1.1.4'
I I -0.4742 1.8119 'International Tables Vol C Tables 4.2.6.8 and 6.1.1.4'

loop_
_geom_angle_atom_site_label_1
_geom_angle_atom_site_label_2
_geom_angle_atom_site_label_3
_geom_angle_site_symmetry_3
_geom_angle
C4 I1 O2 4_576 166.89(8)
O2 S1 C1 . 109.25(11)
O2 S1 C10 . 106.33(12)
C1 S1 C10 . 98.38(11)
C8 O1 C7 . 106.66(18)
C8 C1 C2 . 107.5(2)
C8 C1 S1 . 121.6(2)
C2 C1 S1 . 130.84(18)
C3 C2 C7 . 119.0(2)
C3 C2 C1 . 136.7(2)
C7 C2 C1 . 104.3(2)
C4 C3 C2 . 117.2(2)
C4 C3 H3 . 121.4
C2 C3 H3 . 121.4
C3 C4 C5 . 122.5(2)
C3 C4 I1 . 120.21(18)
C5 C4 I1 . 117.30(19)
C6 C5 C4 . 120.8(2)
C6 C5 H5 . 119.6
C4 C5 H5 . 119.6
C5 C6 C7 . 116.4(2)
C5 C6 H6 . 121.8
C7 C6 H6 . 121.8
O1 C7 C6 . 125.1(2)
O1 C7 C2 . 110.7(2)
C6 C7 C2 . 124.1(2)
C1 C8 O1 . 110.8(2)
C1 C8 C9 . 133.6(2)
O1 C8 C9 . 115.6(2)
C8 C9 H9A . 109.5
C8 C9 H9B . 109.5
H9A C9 H9B . 109.5
C8 C9 H9C . 109.5
H9A C9 H9C . 109.5
H9B C9 H9C . 109.5
C11 C10 C15 . 121.1(2)
C11 C10 S1 . 120.2(2)
C15 C10 S1 . 118.5(2)
C10 C11 C12 . 118.9(3)
C10 C11 H11 . 120.5
C12 C11 H11 . 120.5
C13 C12 C11 . 121.8(3)
C13 C12 H12 . 119.1
C11 C12 H12 . 119.1
C12 C13 C14 . 118.1(3)
C12 C13 C16 . 121.3(3)
C14 C13 C16 . 120.6(3)
C15 C14 C13 . 121.3(3)
C15 C14 H14 . 119.4
C13 C14 H14 . 119.4
C14 C15 C10 . 118.8(3)
C14 C15 H15 . 120.6
C10 C15 H15 . 120.6
C13 C16 H16A . 109.5
C13 C16 H16B . 109.5
H16A C16 H16B . 109.5
C13 C16 H16C . 109.5
H16A C16 H16C . 109.5
H16B C16 H16C . 109.5

loop_
_geom_bond_atom_site_label_1
_geom_bond_atom_site_label_2
_geom_bond_site_symmetry_2
_geom_bond_distance
I1 C4 . 2.101(2)
I1 O2 4_576 3.1034(19)
S1 O2 . 1.4927(19)
S1 C1 . 1.753(2)
S1 C10 . 1.790(2)
O1 C8 . 1.365(3)
O1 C7 . 1.374(3)
C1 C8 . 1.356(3)
C1 C2 . 1.443(3)
C2 C3 . 1.394(3)
C2 C7 . 1.394(3)
C3 C4 . 1.384(3)
C3 H3 . 0.9500
C4 C5 . 1.398(3)
C5 C6 . 1.374(4)
C5 H5 . 0.9500
C6 C7 . 1.379(3)
C6 H6 . 0.9500
C8 C9 . 1.479(4)
C9 H9A . 0.9800
C9 H9B . 0.9800
C9 H9C . 0.9800
C10 C11 . 1.367(4)
C10 C15 . 1.388(4)
C11 C12 . 1.385(4)
C11 H11 . 0.9500
C12 C13 . 1.374(4)
C12 H12 . 0.9500
C13 C14 . 1.391(4)
C13 C16 . 1.512(4)
C14 C15 . 1.379(4)
C14 H14 . 0.9500
C15 H15 . 0.9500
C16 H16A . 0.9800
C16 H16B . 0.9800
C16 H16C . 0.9800

loop_
_geom_hbond_atom_site_label_D
_geom_hbond_atom_site_label_H
_geom_hbond_atom_site_label_A
_geom_hbond_site_symmetry_A
_geom_hbond_distance_DH
_geom_hbond_distance_HA
_geom_hbond_distance_DA
_geom_hbond_angle_DHA
C5 H5 O1 2_756 0.95 2.52 3.459(3) 170.1
C9 H9A O2 4_566 0.98 2.52 3.325(3) 138.9
C15 H15 O2 4_566 0.95 2.58 3.499(3) 162.4

loop_
_geom_torsion_atom_site_label_1
_geom_torsion_atom_site_label_2
_geom_torsion_atom_site_label_3
_geom_torsion_atom_site_label_4
_geom_torsion_site_symmetry_1
_geom_torsion
O2 S1 C1 C8 . -126.3(2)
C10 S1 C1 C8 . 123.1(2)
O2 S1 C1 C2 . 51.9(3)
C10 S1 C1 C2 . -58.7(2)
C8 C1 C2 C3 . 179.7(3)
S1 C1 C2 C3 . 1.3(4)
C8 C1 C2 C7 . -0.2(3)
S1 C1 C2 C7 . -178.6(2)
C7 C2 C3 C4 . -0.8(3)
C1 C2 C3 C4 . 179.4(3)
C2 C3 C4 C5 . 1.1(4)
C2 C3 C4 I1 . -177.11(17)
O2 I1 C4 C3 4_576 159.7(2)
O2 I1 C4 C5 4_576 -18.6(5)
C3 C4 C5 C6 . -0.2(4)
I1 C4 C5 C6 . 178.08(19)
C4 C5 C6 C7 . -1.1(4)
C8 O1 C7 C6 . -179.0(2)
C8 O1 C7 C2 . 0.7(3)
C5 C6 C7 O1 . -178.9(2)
C5 C6 C7 C2 . 1.5(4)
C3 C2 C7 O1 . 179.8(2)
C1 C2 C7 O1 . -0.3(3)
C3 C2 C7 C6 . -0.6(4)
C1 C2 C7 C6 . 179.3(2)
C2 C1 C8 O1 . 0.6(3)
S1 C1 C8 O1 . 179.22(16)
C2 C1 C8 C9 . 179.3(3)
S1 C1 C8 C9 . -2.1(4)
C7 O1 C8 C1 . -0.8(3)
C7 O1 C8 C9 . -179.8(2)
O2 S1 C10 C11 . 1.7(2)
C1 S1 C10 C11 . 114.7(2)
O2 S1 C10 C15 . 176.9(2)
C1 S1 C10 C15 . -70.1(2)
C15 C10 C11 C12 . 1.4(4)
S1 C10 C11 C12 . 176.4(2)
C10 C11 C12 C13 . 0.1(5)
C11 C12 C13 C14 . -0.9(5)
C11 C12 C13 C16 . 178.7(3)
C12 C13 C14 C15 . 0.3(4)
C16 C13 C14 C15 . -179.3(3)
C13 C14 C15 C10 . 1.1(4)
C11 C10 C15 C14 . -2.0(4)
S1 C10 C15 C14 . -177.1(2)
